data_4070523
loop_
_publ_author_name
'Chen, Yanhui'
'Zhou, Yuhan'
'Qu, Jingping'

_publ_section_title
;
 Synthesis and Reactions of Novel Triply Thiolate-Bridged Diiron Complexes
 [Cp*Fe(\m2-SR)3FeCp*] (Cp*= \h5-C5Me5; R = Et, Ph)
;
_journal_issue 4
_journal_name_full Organometallics
_journal_page_first 666
_journal_paper_doi 10.1021/om0611148
_journal_volume 27
_journal_year 2008
_chemical_formula_sum 'C27 H45 Fe2 O S3'
_chemical_formula_weight 593.51
_chemical_name_systematic
; 
 ? 
;
_space_group_IT_number 15
_symmetry_cell_setting monoclinic
_symmetry_space_group_name_Hall '-C 2yc'
_symmetry_space_group_name_H-M 'C 1 2/c 1'
_atom_sites_solution_hydrogens geom
_atom_sites_solution_primary direct
_atom_sites_solution_secondary difmap
_audit_creation_method SHELXL-97
_cell_angle_alpha 90.00
_cell_angle_beta 115.091(3)
_cell_angle_gamma 90.00
_cell_formula_units_Z 8
_cell_length_a 38.895(3)
_cell_length_b 9.2962(6)
_cell_length_c 17.9312(11)
_cell_measurement_reflns_used 2406
_cell_measurement_temperature 273(2)
_cell_measurement_theta_max 19.63
_cell_measurement_theta_min 2.27
_cell_volume 5871.7(7)
_computing_cell_refinement 'Bruker SMART'
_computing_data_collection 'Bruker SMART'
_computing_data_reduction 'Bruker SAINT'
_computing_molecular_graphics 'Bruker SHELXTL'
_computing_publication_material 'Bruker SHELXTL'
_computing_structure_refinement 'SHELXL-97 (Sheldrick, 1997)'
_computing_structure_solution 'SHELXS-97 (Sheldrick, 1990)'
_diffrn_ambient_temperature 273(2)
_diffrn_measured_fraction_theta_full 0.956
_diffrn_measured_fraction_theta_max 0.956
_diffrn_measurement_device_type 'CCD area detector'
_diffrn_measurement_method 'phi and omega scans'
_diffrn_radiation_monochromator graphite
_diffrn_radiation_source 'fine-focus sealed tube'
_diffrn_radiation_type MoK\a
_diffrn_radiation_wavelength 0.71073
_diffrn_reflns_av_R_equivalents 0.0799
_diffrn_reflns_av_sigmaI/netI 0.0847
_diffrn_reflns_limit_h_max 48
_diffrn_reflns_limit_h_min -48
_diffrn_reflns_limit_k_max 11
_diffrn_reflns_limit_k_min -10
_diffrn_reflns_limit_l_max 22
_diffrn_reflns_limit_l_min -21
_diffrn_reflns_number 21238
_diffrn_reflns_theta_full 26.37
_diffrn_reflns_theta_max 26.37
_diffrn_reflns_theta_min 2.27
_exptl_absorpt_coefficient_mu 1.219
_exptl_absorpt_correction_T_max 26.37
_exptl_absorpt_correction_T_min 2.27
_exptl_absorpt_correction_type none
_exptl_crystal_colour brown
_exptl_crystal_density_diffrn 1.343
_exptl_crystal_density_meas 0
_exptl_crystal_density_method 'not measured'
_exptl_crystal_description needle
_exptl_crystal_F_000 2520
_exptl_crystal_size_max 0.36
_exptl_crystal_size_mid 0.20
_exptl_crystal_size_min 0.04
_refine_diff_density_max 0.897
_refine_diff_density_min -0.376
_refine_diff_density_rms 0.088
_refine_ls_extinction_method none
_refine_ls_goodness_of_fit_ref 0.966
_refine_ls_hydrogen_treatment constr
_refine_ls_matrix_type full
_refine_ls_number_parameters 305
_refine_ls_number_reflns 5755
_refine_ls_number_restraints 0
_refine_ls_restrained_S_all 0.966
_refine_ls_R_factor_all 0.1255
_refine_ls_R_factor_gt 0.0599
_refine_ls_shift/su_max 0.000
_refine_ls_shift/su_mean 0.000
_refine_ls_structure_factor_coef Fsqd
_refine_ls_weighting_details 'calc w=1/[\s^2^(Fo^2^)+(0.0898P)^2^+0.0000P] where P=(Fo^2^+2Fc^2^)/3'
_refine_ls_weighting_scheme calc
_refine_ls_wR_factor_gt 0.1383
_refine_ls_wR_factor_ref 0.1736
_reflns_number_gt 3072
_reflns_number_total 5755
_reflns_threshold_expression >2sigma(I)
_cod_data_source_file om0611148-file004.cif
_cod_data_source_block ds1
_cod_depositor_comments
;
The following automatic conversions were performed:

'_symmetry_cell_setting' value 'Monoclinic' changed to 'monoclinic'
according to /home/saulius/struct/CIF-dictionaries/cif_core.dic
dictionary named 'cif_core.dic' version 2.4.1 from 2010-06-29.

Automatic conversion script
Id: cif_fix_values 1715 2011-07-08 13:25:40Z adriana 
;
_cod_original_cell_volume 5871.7(6)
_cod_original_sg_symbol_H-M C2/c
_cod_database_code 4070523

loop_
_symmetry_equiv_pos_as_xyz
'x, y, z'
'-x, y, -z+1/2'
'x+1/2, y+1/2, z'
'-x+1/2, y+1/2, -z+1/2'
'-x, -y, -z'
'x, -y, z-1/2'
'-x+1/2, -y+1/2, -z'
'x+1/2, -y+1/2, z-1/2'

loop_
_atom_site_label
_atom_site_type_symbol
_atom_site_fract_x
_atom_site_fract_y
_atom_site_fract_z
_atom_site_U_iso_or_equiv
_atom_site_adp_type
_atom_site_occupancy
_atom_site_symmetry_multiplicity
_atom_site_calc_flag
_atom_site_refinement_flags
_atom_site_disorder_assembly
_atom_site_disorder_group
O1 O 0.08056(12) 0.0013(5) 0.0422(3) 0.0852(13) Uani 1 1 d . A .
Fe1 Fe 0.076848(19) 0.25860(7) 0.12823(4) 0.0460(2) Uani 1 1 d . A .
Fe2 Fe 0.15409(2) 0.15173(8) 0.30636(5) 0.0540(3) Uani 1 1 d . A .
S1 S 0.15271(6) -0.0459(2) 0.23831(13) 0.1026(7) Uani 1 1 d . . .
S2 S 0.13984(4) 0.30147(15) 0.19568(9) 0.0548(4) Uani 1 1 d . . .
S3 S 0.08854(4) 0.16025(14) 0.25233(8) 0.0501(3) Uani 1 1 d . . .
C1 C 0.24615(19) 0.0810(9) 0.4076(5) 0.110(3) Uani 1 1 d . . .
H1A H 0.2665 0.0989 0.4607 0.165 Uiso 1 1 calc R . .
H1B H 0.2524 0.1213 0.3656 0.165 Uiso 1 1 calc R . .
H1C H 0.2424 -0.0209 0.3992 0.165 Uiso 1 1 calc R . .
C2 C 0.06521(15) 0.4812(5) 0.0974(4) 0.0593(14) Uani 1 1 d . . .
C3 C 0.2201(2) 0.4024(9) 0.3550(4) 0.104(3) Uani 1 1 d . A .
H3A H 0.2392 0.4468 0.4030 0.156 Uiso 1 1 calc R . .
H3B H 0.2024 0.4741 0.3220 0.156 Uiso 1 1 calc R . .
H3C H 0.2318 0.3576 0.3235 0.156 Uiso 1 1 calc R . .
C4 C 0.19949(16) 0.2912(7) 0.3808(3) 0.0660(16) Uani 1 1 d . . .
C5 C 0.04559(19) 0.4970(7) 0.2195(4) 0.0841(19) Uani 1 1 d . . .
H5A H 0.0281 0.5761 0.2062 0.126 Uiso 1 1 calc R A .
H5B H 0.0708 0.5306 0.2536 0.126 Uiso 1 1 calc R . .
H5C H 0.0385 0.4248 0.2486 0.126 Uiso 1 1 calc R . .
C6 C -0.00816(17) 0.2427(7) 0.1191(5) 0.085(2) Uani 1 1 d . A .
H6A H -0.0319 0.2937 0.0958 0.128 Uiso 1 1 calc R . .
H6B H 0.0011 0.2406 0.1779 0.128 Uiso 1 1 calc R . .
H6C H -0.0119 0.1461 0.0982 0.128 Uiso 1 1 calc R . .
C7 C 0.15826(18) 0.1965(9) 0.4272(4) 0.0790(19) Uani 1 1 d . . .
C8 C 0.00351(18) 0.2003(7) -0.0455(4) 0.0818(19) Uani 1 1 d . . .
H8A H -0.0187 0.2496 -0.0835 0.123 Uiso 1 1 calc R . .
H8B H -0.0040 0.1163 -0.0249 0.123 Uiso 1 1 calc R . .
H8C H 0.0188 0.1721 -0.0732 0.123 Uiso 1 1 calc R . .
C9 C 0.0670(2) 0.4143(7) -0.0419(4) 0.090(2) Uani 1 1 d . . .
H9A H 0.0513 0.4855 -0.0800 0.134 Uiso 1 1 calc R A .
H9B H 0.0645 0.3244 -0.0701 0.134 Uiso 1 1 calc R . .
H9C H 0.0930 0.4449 -0.0192 0.134 Uiso 1 1 calc R . .
C10 C 0.02048(14) 0.3183(6) 0.0958(4) 0.0557(14) Uani 1 1 d . . .
C11 C 0.16681(17) 0.3198(7) 0.3940(4) 0.0708(17) Uani 1 1 d . A .
C13 C 0.05460(15) 0.3956(6) 0.0262(3) 0.0576(14) Uani 1 1 d . A .
C14 C 0.21048(16) 0.1489(8) 0.4034(4) 0.0716(17) Uani 1 1 d . A .
C15 C 0.06695(17) -0.0179(6) 0.2345(4) 0.0675(16) Uani 1 1 d . A .
H15A H 0.0408 -0.0103 0.1941 0.081 Uiso 1 1 calc R . .
H15B H 0.0802 -0.0796 0.2116 0.081 Uiso 1 1 calc R . .
C16 C 0.04473(15) 0.4344(6) 0.1422(3) 0.0585(14) Uani 1 1 d . A .
C17 C 0.02597(15) 0.2986(6) 0.0249(4) 0.0587(14) Uani 1 1 d . A .
C18 C 0.08105(14) 0.1004(6) 0.0812(3) 0.0545(13) Uani 1 1 d . . .
C19 C 0.2014(6) 0.272(2) 0.1591(13) 0.111(4) Uani 0.423(10) 1 d P A 1
H19A H 0.2097 0.2297 0.1207 0.166 Uiso 0.423(10) 1 calc PR A 1
H19B H 0.2161 0.2334 0.2130 0.166 Uiso 0.423(10) 1 calc PR A 1
H19C H 0.2047 0.3742 0.1600 0.166 Uiso 0.423(10) 1 calc PR A 1
C12 C 0.1649(2) 0.2414(8) 0.1362(5) 0.095(2) Uani 0.423(10) 1 d P A 1
H12A H 0.1624 0.1376 0.1322 0.114 Uiso 0.423(10) 1 calc PR A 1
H12B H 0.1512 0.2790 0.0809 0.114 Uiso 0.423(10) 1 calc PR A 1
C19' C 0.1756(4) 0.3528(16) 0.0958(9) 0.111(4) Uani 0.577(10) 1 d P A 2
H19D H 0.1885 0.3118 0.0658 0.166 Uiso 0.577(10) 1 calc PR A 2
H19E H 0.1921 0.4193 0.1360 0.166 Uiso 0.577(10) 1 calc PR A 2
H19F H 0.1533 0.4025 0.0584 0.166 Uiso 0.577(10) 1 calc PR A 2
C12' C 0.1649(2) 0.2414(8) 0.1362(5) 0.095(2) Uani 0.577(10) 1 d P A 2
H12C H 0.1876 0.1906 0.1726 0.114 Uiso 0.577(10) 1 calc PR A 2
H12D H 0.1489 0.1735 0.0950 0.114 Uiso 0.577(10) 1 calc PR A 2
C20 C 0.1903(19) -0.182(7) 0.293(3) 0.151(10) Uani 0.423(10) 1 d P A 1
H20A H 0.2131 -0.1379 0.3334 0.182 Uiso 0.423(10) 1 calc PR A 1
H20B H 0.1814 -0.2549 0.3194 0.182 Uiso 0.423(10) 1 calc PR A 1
C21 C 0.1974(3) -0.2500(10) 0.2171(7) 0.157(4) Uani 0.423(10) 1 d P A 1
H21A H 0.2173 -0.3204 0.2380 0.236 Uiso 0.423(10) 1 calc PR A 1
H21B H 0.2047 -0.1747 0.1900 0.236 Uiso 0.423(10) 1 calc PR A 1
H21C H 0.1746 -0.2947 0.1786 0.236 Uiso 0.423(10) 1 calc PR A 1
C20' C 0.1897(13) -0.153(5) 0.2642(17) 0.151(10) Uani 0.577(10) 1 d P A 2
H20C H 0.2116 -0.0901 0.2858 0.182 Uiso 0.577(10) 1 calc PR A 2
H20D H 0.1903 -0.2077 0.3109 0.182 Uiso 0.577(10) 1 calc PR A 2
C21' C 0.1974(3) -0.2500(10) 0.2171(7) 0.157(4) Uani 0.577(10) 1 d P A 2
H21D H 0.2207 -0.2990 0.2501 0.236 Uiso 0.577(10) 1 calc PR A 2
H21E H 0.2000 -0.2010 0.1726 0.236 Uiso 0.577(10) 1 calc PR A 2
H21F H 0.1771 -0.3185 0.1952 0.236 Uiso 0.577(10) 1 calc PR A 2
C22 C 0.1283(2) 0.1849(10) 0.4593(5) 0.123(3) Uani 1 1 d . A .
H22A H 0.1390 0.2123 0.5163 0.185 Uiso 1 1 calc R . .
H22B H 0.1194 0.0875 0.4539 0.185 Uiso 1 1 calc R . .
H22C H 0.1075 0.2475 0.4283 0.185 Uiso 1 1 calc R . .
C23 C 0.0678(3) -0.0849(9) 0.3091(5) 0.135(4) Uani 1 1 d . . .
H23A H 0.0561 -0.1780 0.2959 0.203 Uiso 1 1 calc R A .
H23B H 0.0543 -0.0256 0.3314 0.203 Uiso 1 1 calc R . .
H23C H 0.0937 -0.0949 0.3489 0.203 Uiso 1 1 calc R . .
C24 C 0.1470(2) 0.4639(8) 0.3818(5) 0.117(3) Uani 1 1 d . . .
H24A H 0.1583 0.5190 0.4317 0.175 Uiso 1 1 calc R A .
H24B H 0.1205 0.4490 0.3681 0.175 Uiso 1 1 calc R . .
H24C H 0.1495 0.5152 0.3380 0.175 Uiso 1 1 calc R . .
C25 C 0.1876(2) -0.0579(9) 0.4687(5) 0.127(3) Uani 1 1 d . . .
H25A H 0.2031 -0.0535 0.5269 0.190 Uiso 1 1 calc R A .
H25B H 0.1987 -0.1230 0.4437 0.190 Uiso 1 1 calc R . .
H25C H 0.1626 -0.0913 0.4589 0.190 Uiso 1 1 calc R . .
C26 C 0.09253(18) 0.6060(6) 0.1204(4) 0.086(2) Uani 1 1 d . A .
H26A H 0.0788 0.6931 0.0975 0.129 Uiso 1 1 calc R . .
H26B H 0.1111 0.5901 0.0992 0.129 Uiso 1 1 calc R . .
H26C H 0.1050 0.6144 0.1793 0.129 Uiso 1 1 calc R . .
C27 C 0.18474(19) 0.0875(8) 0.4324(3) 0.0766(18) Uani 1 1 d . A .

loop_
_atom_site_aniso_label
_atom_site_aniso_U_11
_atom_site_aniso_U_22
_atom_site_aniso_U_33
_atom_site_aniso_U_23
_atom_site_aniso_U_13
_atom_site_aniso_U_12
O1 0.092(3) 0.069(3) 0.085(3) -0.030(2) 0.028(3) 0.009(2)
Fe1 0.0528(4) 0.0399(4) 0.0497(5) -0.0026(3) 0.0260(3) -0.0020(3)
Fe2 0.0566(5) 0.0564(5) 0.0491(5) -0.0058(4) 0.0224(4) -0.0015(4)
S1 0.0979(14) 0.0878(14) 0.0958(14) -0.0202(11) 0.0158(11) 0.0248(11)
S2 0.0547(8) 0.0579(8) 0.0578(9) -0.0039(7) 0.0296(7) -0.0062(6)
S3 0.0559(8) 0.0468(8) 0.0520(8) -0.0033(6) 0.0270(6) -0.0063(6)
C1 0.074(5) 0.149(8) 0.095(5) -0.019(5) 0.026(4) 0.016(5)
C2 0.061(3) 0.038(3) 0.075(4) 0.006(3) 0.025(3) 0.001(2)
C3 0.096(5) 0.125(6) 0.082(5) -0.005(5) 0.029(4) -0.051(5)
C4 0.065(4) 0.081(4) 0.050(3) -0.011(3) 0.022(3) -0.012(3)
C5 0.092(5) 0.083(5) 0.077(4) -0.010(4) 0.035(4) 0.023(4)
C6 0.070(4) 0.078(5) 0.126(6) 0.015(4) 0.060(4) -0.002(3)
C7 0.062(4) 0.127(6) 0.050(4) -0.017(4) 0.026(3) -0.018(4)
C8 0.087(4) 0.071(4) 0.060(4) -0.006(3) 0.006(3) 0.003(3)
C9 0.114(5) 0.082(5) 0.085(5) 0.028(4) 0.054(4) 0.018(4)
C10 0.055(3) 0.042(3) 0.074(4) 0.005(3) 0.032(3) 0.001(2)
C11 0.067(4) 0.080(5) 0.063(4) -0.025(3) 0.025(3) -0.010(3)
C13 0.068(3) 0.050(3) 0.056(3) 0.008(3) 0.028(3) 0.009(3)
C14 0.062(4) 0.091(5) 0.053(4) -0.007(3) 0.016(3) 0.001(3)
C15 0.072(4) 0.052(3) 0.077(4) -0.001(3) 0.030(3) -0.015(3)
C16 0.067(4) 0.055(4) 0.058(3) -0.004(3) 0.030(3) 0.014(3)
C17 0.064(3) 0.050(3) 0.060(4) 0.004(3) 0.024(3) 0.006(3)
C18 0.055(3) 0.051(3) 0.056(3) -0.001(3) 0.023(3) 0.006(3)
C19 0.142(12) 0.115(11) 0.116(11) 0.002(7) 0.094(10) -0.004(7)
C12 0.095(5) 0.107(6) 0.123(6) -0.010(5) 0.085(5) -0.011(4)
C19' 0.142(12) 0.115(11) 0.116(11) 0.002(7) 0.094(10) -0.004(7)
C12' 0.095(5) 0.107(6) 0.123(6) -0.010(5) 0.085(5) -0.011(4)
C20 0.183(10) 0.14(2) 0.08(2) -0.007(16) 0.001(16) 0.083(11)
C21 0.182(10) 0.112(8) 0.231(12) 0.000(8) 0.139(10) 0.039(7)
C20' 0.183(10) 0.14(2) 0.08(2) -0.007(16) 0.001(16) 0.083(11)
C21' 0.182(10) 0.112(8) 0.231(12) 0.000(8) 0.139(10) 0.039(7)
C22 0.096(6) 0.206(10) 0.078(5) -0.036(6) 0.047(4) -0.034(6)
C23 0.222(10) 0.087(6) 0.102(6) 0.004(5) 0.073(7) -0.056(6)
C24 0.121(7) 0.098(6) 0.115(6) -0.050(5) 0.035(5) 0.011(5)
C25 0.145(7) 0.115(7) 0.084(5) 0.034(5) 0.014(5) -0.024(5)
C26 0.089(5) 0.045(3) 0.120(6) -0.001(4) 0.040(4) -0.008(3)
C27 0.084(5) 0.090(5) 0.042(3) 0.009(3) 0.014(3) -0.010(4)

loop_
_atom_type_symbol
_atom_type_description
_atom_type_scat_dispersion_real
_atom_type_scat_dispersion_imag
_atom_type_scat_source
C C 0.0033 0.0016 'International Tables Vol C Tables 4.2.6.8 and 6.1.1.4'
H H 0.0000 0.0000 'International Tables Vol C Tables 4.2.6.8 and 6.1.1.4'
O O 0.0106 0.0060 'International Tables Vol C Tables 4.2.6.8 and 6.1.1.4'
S S 0.1246 0.1234 'International Tables Vol C Tables 4.2.6.8 and 6.1.1.4'
Fe Fe 0.3463 0.8444 'International Tables Vol C Tables 4.2.6.8 and 6.1.1.4'

loop_
_geom_angle_atom_site_label_1
_geom_angle_atom_site_label_2
_geom_angle_atom_site_label_3
_geom_angle
C18 Fe1 C10 113.1(2)
C18 Fe1 C13 100.4(2)
C10 Fe1 C13 66.4(2)
C18 Fe1 C17 88.2(2)
C10 Fe1 C17 38.7(2)
C13 Fe1 C17 39.8(2)
C18 Fe1 C16 152.3(2)
C10 Fe1 C16 39.9(2)
C13 Fe1 C16 65.9(2)
C17 Fe1 C16 65.6(2)
C18 Fe1 C2 138.3(2)
C10 Fe1 C2 65.8(2)
C13 Fe1 C2 38.9(2)
C17 Fe1 C2 65.3(2)
C16 Fe1 C2 38.8(2)
C18 Fe1 S2 96.05(17)
C10 Fe1 S2 150.77(16)
C13 Fe1 S2 108.24(16)
C17 Fe1 S2 147.77(17)
C16 Fe1 S2 110.94(16)
C2 Fe1 S2 91.73(15)
C18 Fe1 S3 96.56(18)
C10 Fe1 S3 97.49(16)
C13 Fe1 S3 160.17(16)
C17 Fe1 S3 131.43(17)
C16 Fe1 S3 94.42(15)
C2 Fe1 S3 125.18(17)
S2 Fe1 S3 79.93(5)
C11 Fe2 C4 38.7(2)
C11 Fe2 C7 38.2(3)
C4 Fe2 C7 64.1(2)
C11 Fe2 C27 64.8(3)
C4 Fe2 C27 64.4(2)
C7 Fe2 C27 38.7(3)
C11 Fe2 C14 64.6(2)
C4 Fe2 C14 38.0(2)
C7 Fe2 C14 64.5(2)
C27 Fe2 C14 38.9(2)
C11 Fe2 S1 166.51(19)
C4 Fe2 S1 132.32(18)
C7 Fe2 S1 134.3(2)
C27 Fe2 S1 103.0(2)
C14 Fe2 S1 102.50(18)
C11 Fe2 S2 95.1(2)
C4 Fe2 S2 90.27(17)
C7 Fe2 S2 130.1(2)
C27 Fe2 S2 154.68(19)
C14 Fe2 S2 119.90(19)
S1 Fe2 S2 95.00(7)
C11 Fe2 S3 98.90(17)
C4 Fe2 S3 135.39(18)
C7 Fe2 S3 90.81(17)
C27 Fe2 S3 118.2(2)
C14 Fe2 S3 155.01(18)
S1 Fe2 S3 91.89(7)
S2 Fe2 S3 78.32(5)
C20' S1 C20 17(3)
C20' S1 Fe2 122.6(15)
C20 S1 Fe2 116.7(19)
C12 S2 Fe1 111.2(3)
C12 S2 Fe2 109.3(3)
Fe1 S2 Fe2 99.53(6)
C15 S3 Fe1 108.0(2)
C15 S3 Fe2 112.7(2)
Fe1 S3 Fe2 98.72(5)
C14 C1 H1A 109.5
C14 C1 H1B 109.5
H1A C1 H1B 109.5
C14 C1 H1C 109.5
H1A C1 H1C 109.5
H1B C1 H1C 109.5
C13 C2 C16 108.8(5)
C13 C2 C26 125.7(6)
C16 C2 C26 125.5(6)
C13 C2 Fe1 68.7(3)
C16 C2 Fe1 70.5(3)
C26 C2 Fe1 128.8(4)
C4 C3 H3A 109.5
C4 C3 H3B 109.5
H3A C3 H3B 109.5
C4 C3 H3C 109.5
H3A C3 H3C 109.5
H3B C3 H3C 109.5
C14 C4 C11 108.4(6)
C14 C4 C3 127.3(6)
C11 C4 C3 124.0(7)
C14 C4 Fe2 71.2(3)
C11 C4 Fe2 69.8(3)
C3 C4 Fe2 129.4(4)
C16 C5 H5A 109.5
C16 C5 H5B 109.5
H5A C5 H5B 109.5
C16 C5 H5C 109.5
H5A C5 H5C 109.5
H5B C5 H5C 109.5
C10 C6 H6A 109.5
C10 C6 H6B 109.5
H6A C6 H6B 109.5
C10 C6 H6C 109.5
H6A C6 H6C 109.5
H6B C6 H6C 109.5
C11 C7 C27 108.4(6)
C11 C7 C22 125.9(8)
C27 C7 C22 125.5(8)
C11 C7 Fe2 69.9(4)
C27 C7 Fe2 70.7(3)
C22 C7 Fe2 129.3(4)
C17 C8 H8A 109.5
C17 C8 H8B 109.5
H8A C8 H8B 109.5
C17 C8 H8C 109.5
H8A C8 H8C 109.5
H8B C8 H8C 109.5
C13 C9 H9A 109.5
C13 C9 H9B 109.5
H9A C9 H9B 109.5
C13 C9 H9C 109.5
H9A C9 H9C 109.5
H9B C9 H9C 109.5
C17 C10 C16 108.1(5)
C17 C10 C6 127.4(5)
C16 C10 C6 124.3(6)
C17 C10 Fe1 70.7(3)
C16 C10 Fe1 71.7(3)
C6 C10 Fe1 127.3(4)
C7 C11 C4 108.2(6)
C7 C11 C24 126.0(7)
C4 C11 C24 125.6(7)
C7 C11 Fe2 71.9(4)
C4 C11 Fe2 71.4(3)
C24 C11 Fe2 126.9(5)
C2 C13 C17 107.4(5)
C2 C13 C9 126.9(5)
C17 C13 C9 125.3(5)
C2 C13 Fe1 72.4(3)
C17 C13 Fe1 70.1(3)
C9 C13 Fe1 128.7(4)
C4 C14 C27 108.0(6)
C4 C14 C1 125.3(6)
C27 C14 C1 126.2(7)
C4 C14 Fe2 70.8(3)
C27 C14 Fe2 70.5(3)
C1 C14 Fe2 130.8(5)
C23 C15 S3 113.3(5)
C23 C15 H15A 108.9
S3 C15 H15A 108.9
C23 C15 H15B 108.9
S3 C15 H15B 108.9
H15A C15 H15B 107.7
C2 C16 C10 106.8(5)
C2 C16 C5 127.6(6)
C10 C16 C5 125.5(6)
C2 C16 Fe1 70.8(3)
C10 C16 Fe1 68.4(3)
C5 C16 Fe1 128.7(4)
C10 C17 C13 108.9(5)
C10 C17 C8 126.1(5)
C13 C17 C8 124.8(5)
C10 C17 Fe1 70.6(3)
C13 C17 Fe1 70.1(3)
C8 C17 Fe1 129.1(4)
O1 C18 Fe1 172.4(5)
C12 C19 H19A 109.5
C12 C19 H19B 109.5
H19A C19 H19B 109.5
C12 C19 H19C 109.5
H19A C19 H19C 109.5
H19B C19 H19C 109.5
C19 C12 S2 121.6(9)
C19 C12 H12A 106.9
S2 C12 H12A 106.9
C19 C12 H12B 106.9
S2 C12 H12B 106.9
H12A C12 H12B 106.7
H19D C19' H19E 109.5
H19D C19' H19F 109.5
H19E C19' H19F 109.5
C21 C20 S1 102(2)
C21 C20 H20A 111.5
S1 C20 H20A 111.5
C21 C20 H20B 111.5
S1 C20 H20B 111.5
H20A C20 H20B 109.3
C20 C21 H21A 109.5
C20 C21 H21B 109.5
H21A C21 H21B 109.5
C20 C21 H21C 109.5
H21A C21 H21C 109.5
H21B C21 H21C 109.5
S1 C20' H20C 105.1
S1 C20' H20D 105.1
H20C C20' H20D 105.9
C7 C22 H22A 109.5
C7 C22 H22B 109.5
H22A C22 H22B 109.5
C7 C22 H22C 109.5
H22A C22 H22C 109.5
H22B C22 H22C 109.5
C15 C23 H23A 109.5
C15 C23 H23B 109.5
H23A C23 H23B 109.5
C15 C23 H23C 109.5
H23A C23 H23C 109.5
H23B C23 H23C 109.5
C11 C24 H24A 109.5
C11 C24 H24B 109.5
H24A C24 H24B 109.5
C11 C24 H24C 109.5
H24A C24 H24C 109.5
H24B C24 H24C 109.5
C27 C25 H25A 109.5
C27 C25 H25B 109.5
H25A C25 H25B 109.5
C27 C25 H25C 109.5
H25A C25 H25C 109.5
H25B C25 H25C 109.5
C2 C26 H26A 109.5
C2 C26 H26B 109.5
H26A C26 H26B 109.5
C2 C26 H26C 109.5
H26A C26 H26C 109.5
H26B C26 H26C 109.5
C7 C27 C14 107.0(6)
C7 C27 C25 126.5(7)
C14 C27 C25 126.2(7)
C7 C27 Fe2 70.7(4)
C14 C27 Fe2 70.6(3)
C25 C27 Fe2 128.3(5)

loop_
_geom_bond_atom_site_label_1
_geom_bond_atom_site_label_2
_geom_bond_distance
O1 C18 1.152(6)
Fe1 C18 1.738(6)
Fe1 C10 2.091(5)
Fe1 C13 2.092(5)
Fe1 C17 2.092(5)
Fe1 C16 2.136(5)
Fe1 C2 2.140(5)
Fe1 S2 2.2606(15)
Fe1 S3 2.2664(15)
Fe2 C11 2.120(6)
Fe2 C4 2.140(6)
Fe2 C7 2.145(6)
Fe2 C27 2.145(6)
Fe2 C14 2.145(6)
Fe2 S1 2.194(2)
Fe2 S2 2.2914(16)
Fe2 S3 2.3131(15)
S1 C20' 1.65(4)
S1 C20 1.87(5)
S2 C12 1.810(7)
S3 C15 1.823(5)
C1 C14 1.497(8)
C1 H1A 0.9600
C1 H1B 0.9600
C1 H1C 0.9600
C2 C13 1.409(8)
C2 C16 1.419(7)
C2 C26 1.508(8)
C3 C4 1.496(8)
C3 H3A 0.9600
C3 H3B 0.9600
C3 H3C 0.9600
C4 C14 1.396(9)
C4 C11 1.413(8)
C5 C16 1.491(8)
C5 H5A 0.9600
C5 H5B 0.9600
C5 H5C 0.9600
C6 C10 1.517(7)
C6 H6A 0.9600
C6 H6B 0.9600
C6 H6C 0.9600
C7 C11 1.395(9)
C7 C27 1.420(10)
C7 C22 1.506(9)
C8 C17 1.503(8)
C8 H8A 0.9600
C8 H8B 0.9600
C8 H8C 0.9600
C9 C13 1.500(8)
C9 H9A 0.9600
C9 H9B 0.9600
C9 H9C 0.9600
C10 C17 1.387(7)
C10 C16 1.443(7)
C11 C24 1.516(9)
C13 C17 1.426(7)
C14 C27 1.428(9)
C15 C23 1.463(9)
C15 H15A 0.9700
C15 H15B 0.9700
C19 C12 1.33(2)
C19 H19A 0.9600
C19 H19B 0.9600
C19 H19C 0.9600
C12 H12A 0.9700
C12 H12B 0.9700
C19' H19D 0.9600
C19' H19E 0.9600
C19' H19F 0.9600
C20 C21 1.62(6)
C20 H20A 0.9700
C20 H20B 0.9700
C21 H21A 0.9600
C21 H21B 0.9600
C21 H21C 0.9600
C20' H20C 0.9700
C20' H20D 0.9700
C22 H22A 0.9600
C22 H22B 0.9600
C22 H22C 0.9600
C23 H23A 0.9600
C23 H23B 0.9600
C23 H23C 0.9600
C24 H24A 0.9600
C24 H24B 0.9600
C24 H24C 0.9600
C25 C27 1.485(9)
C25 H25A 0.9600
C25 H25B 0.9600
C25 H25C 0.9600
C26 H26A 0.9600
C26 H26B 0.9600
C26 H26C 0.9600
